data_2213836
loop_
_publ_author_name
'Gai, Yue'
'Zhao, Ling-Ling'
'Hu, Chang-Qi'
'Zhang, Hui-Ping'

_publ_section_title
;
 Roridin H
;
_journal_coeditor_code HK2249
_journal_issue 6
_journal_name_full 'Acta Crystallographica Section E'
_journal_page_first o2990
_journal_page_last o2991
_journal_paper_doi 10.1107/S1600536807024786
_journal_volume 63
_journal_year 2007
_chemical_formula_iupac 'C29 H36 O8'
_chemical_formula_moiety 'C29 H36 O8'
_chemical_formula_sum 'C29 H36 O8'
_chemical_formula_weight 512.58
_chemical_name_common 'roridin H'
_chemical_name_systematic ?
_space_group_IT_number 4
_symmetry_cell_setting monoclinic
_symmetry_space_group_name_Hall 'P 2yb'
_symmetry_space_group_name_H-M 'P 1 21 1'
_atom_sites_solution_hydrogens geom
_atom_sites_solution_primary direct
_atom_sites_solution_secondary difmap
_audit_creation_method SHELXL-97
_cell_angle_alpha 90.00
_cell_angle_beta 96.410(7)
_cell_angle_gamma 90.00
_cell_formula_units_Z 2
_cell_length_a 10.259(6)
_cell_length_b 8.989(5)
_cell_length_c 14.290(8)
_cell_measurement_reflns_used 940
_cell_measurement_temperature 293(2)
_cell_measurement_theta_max 23.208
_cell_measurement_theta_min 2.5586
_cell_volume 1309.6(13)
_computing_cell_refinement 'SAINT (Bruker, 2000)'
_computing_data_collection 'SMART (Bruker, 2000)'
_computing_data_reduction SAINT
_computing_molecular_graphics 'SHELXTL (Bruker, 2000)'
_computing_publication_material SHELXTL
_computing_structure_refinement 'SHELXL97 (Sheldrick, 1997)'
_computing_structure_solution 'SHELXS97 (Sheldrick, 1997)'
_diffrn_ambient_temperature 293(2)
_diffrn_measured_fraction_theta_full 0.986
_diffrn_measured_fraction_theta_max 0.986
_diffrn_measurement_device_type 'Bruker SMART APEX CCD area-detector'
_diffrn_measurement_method '\f and \w'
_diffrn_radiation_monochromator graphite
_diffrn_radiation_source 'fine-focus sealed tube'
_diffrn_radiation_type MoK\a
_diffrn_radiation_wavelength 0.71073
_diffrn_reflns_av_R_equivalents 0.0437
_diffrn_reflns_av_sigmaI/netI 0.0428
_diffrn_reflns_limit_h_max 13
_diffrn_reflns_limit_h_min -13
_diffrn_reflns_limit_k_max 11
_diffrn_reflns_limit_k_min -10
_diffrn_reflns_limit_l_max 18
_diffrn_reflns_limit_l_min -12
_diffrn_reflns_number 6524
_diffrn_reflns_theta_full 27.00
_diffrn_reflns_theta_max 27.00
_diffrn_reflns_theta_min 1.43
_exptl_absorpt_coefficient_mu 0.094
_exptl_absorpt_correction_T_max 0.9814
_exptl_absorpt_correction_T_min 0.9769
_exptl_absorpt_correction_type multi-scan
_exptl_absorpt_process_details '(SADABS; Sheldrick, 1996)'
_exptl_crystal_colour colorless
_exptl_crystal_density_diffrn 1.300
_exptl_crystal_density_method 'not measured'
_exptl_crystal_description prism
_exptl_crystal_F_000 548
_exptl_crystal_size_max 0.25
_exptl_crystal_size_mid 0.20
_exptl_crystal_size_min 0.20
_refine_diff_density_max 0.231
_refine_diff_density_min -0.183
_refine_ls_abs_structure_details 'Flack (1983), with no Friedel pairs'
_refine_ls_abs_structure_Flack 0(10)
_refine_ls_extinction_method none
_refine_ls_goodness_of_fit_ref 1.088
_refine_ls_hydrogen_treatment constr
_refine_ls_matrix_type full
_refine_ls_number_parameters 338
_refine_ls_number_reflns 3012
_refine_ls_number_restraints 1
_refine_ls_restrained_S_all 1.088
_refine_ls_R_factor_all 0.0599
_refine_ls_R_factor_gt 0.0509
_refine_ls_shift/su_max 0.000
_refine_ls_shift/su_mean 0.000
_refine_ls_structure_factor_coef Fsqd
_refine_ls_weighting_details 'calc w=1/[\s^2^(Fo^2^)+(0.0693P)^2^+0.0186P] where P=(Fo^2^+2Fc^2^)/3'
_refine_ls_weighting_scheme calc
_refine_ls_wR_factor_gt 0.1229
_refine_ls_wR_factor_ref 0.1283
_reflns_number_gt 2555
_reflns_number_total 3012
_reflns_threshold_expression I>2\s(I)
_cod_data_source_file hk2249.cif
_cod_data_source_block I
_cod_original_sg_symbol_H-M 'P 21'
_cod_database_code 2213836
_cod_database_fobs_code 2213836

loop_
_symmetry_equiv_pos_as_xyz
'x, y, z'
'-x, y+1/2, -z'

loop_
_atom_site_type_symbol
_atom_site_label
_atom_site_fract_x
_atom_site_fract_y
_atom_site_fract_z
_atom_site_U_iso_or_equiv
_atom_site_adp_type
_atom_site_calc_flag
_atom_site_refinement_flags
_atom_site_occupancy
C C1 0.5453(3) 0.3762(3) 0.6923(2) 0.0384(6) Uani d . 1
H H1A 0.6405 0.3773 0.7013 0.046 Uiso calc R 1
H H1B 0.5165 0.4447 0.6418 0.046 Uiso calc R 1
O O2 0.4955(2) 0.4239(2) 0.77738(14) 0.0419(5) Uani d . 1
C C3 0.5125(3) 0.5676(4) 0.7996(2) 0.0483(7) Uani d . 1
C C4 0.4303(4) 0.6080(4) 0.8736(2) 0.0500(8) Uani d . 1
H H4 0.3609 0.5443 0.8814 0.060 Uiso calc R 1
C C5 0.4437(4) 0.7245(4) 0.9306(2) 0.0502(8) Uani d . 1
C C6 0.3512(4) 0.7469(4) 1.0042(2) 0.0572(9) Uani d . 1
H H6A 0.4028 0.7610 1.0647 0.069 Uiso calc R 1
H H6B 0.3003 0.6566 1.0083 0.069 Uiso calc R 1
C C7 0.2570(4) 0.8766(5) 0.9873(3) 0.0602(9) Uani d . 1
H H7 0.3071 0.9697 0.9901 0.072 Uiso calc R 1
O O8 0.1679(3) 0.8806(4) 1.05537(18) 0.0714(8) Uani d . 1
C C9 0.0537(4) 0.8063(5) 1.0137(3) 0.0647(10) Uani d . 1
H H9 0.0685 0.6986 1.0171 0.078 Uiso calc R 1
C C10 0.0486(4) 0.8563(5) 0.9119(3) 0.0619(10) Uani d . 1
H H10 0.0105 0.9563 0.9061 0.074 Uiso calc R 1
C C11 -0.0257(4) 0.7571(5) 0.8415(3) 0.0616(10) Uani d . 1
H H11 -0.1158 0.7491 0.8433 0.074 Uiso calc R 1
C C12 0.0264(4) 0.6798(4) 0.7767(2) 0.0539(8) Uani d . 1
H H12 0.1159 0.6887 0.7727 0.065 Uiso calc R 1
C C13 -0.0495(3) 0.5820(5) 0.7119(2) 0.0564(9) Uani d . 1
H H13 -0.1394 0.5805 0.7153 0.068 Uiso calc R 1
C C14 -0.0053(3) 0.4928(5) 0.6470(2) 0.0537(8) Uani d . 1
H H14 -0.0666 0.4379 0.6085 0.064 Uiso calc R 1
C C15 0.1339(3) 0.4763(4) 0.6332(2) 0.0448(7) Uani d . 1
O O16 0.1512(2) 0.3506(3) 0.58600(15) 0.0472(5) Uani d . 1
C C17 0.2858(3) 0.3108(4) 0.5746(2) 0.0391(6) Uani d . 1
H H17 0.3405 0.3999 0.5726 0.047 Uiso calc R 1
C C17A 0.3426(3) 0.2037(3) 0.6553(2) 0.0354(6) Uani d . 1
C C18 0.3089(3) 0.0526(4) 0.6096(2) 0.0411(7) Uani d . 1
C C19 0.3448(3) 0.0706(4) 0.5121(2) 0.0431(7) Uani d . 1
H H19 0.3056 -0.0084 0.4709 0.052 Uiso calc R 1
O O20 0.4846(2) 0.0672(2) 0.51674(14) 0.0411(5) Uani d . 1
C C20A 0.5468(3) 0.1918(3) 0.5675(2) 0.0349(6) Uani d . 1
H H20A 0.5295 0.2816 0.5292 0.042 Uiso calc R 1
C C21 0.6912(3) 0.1586(4) 0.5744(2) 0.0445(7) Uani d . 1
H H21 0.7318 0.1665 0.5196 0.053 Uiso calc R 1
C C22 0.7645(3) 0.1194(4) 0.6515(3) 0.0499(8) Uani d . 1
C C23 0.7103(3) 0.1063(5) 0.7434(2) 0.0562(9) Uani d . 1
H H23A 0.7409 0.1900 0.7828 0.067 Uiso calc R 1
H H23B 0.7443 0.0163 0.7747 0.067 Uiso calc R 1
C C24 0.5609(3) 0.1021(4) 0.7350(2) 0.0427(7) Uani d . 1
H H24A 0.5324 0.1199 0.7965 0.051 Uiso calc R 1
H H24B 0.5311 0.0037 0.7145 0.051 Uiso calc R 1
C C24A 0.4972(3) 0.2185(3) 0.66494(18) 0.0331(6) Uani d . 1
O O25 0.5840(4) 0.6482(3) 0.7619(2) 0.0807(10) Uani d . 1
C C26 0.5507(5) 0.8364(6) 0.9300(3) 0.0880(16) Uani d . 1
H H26A 0.6065 0.8317 0.9885 0.132 Uiso calc R 1
H H26B 0.5132 0.9341 0.9222 0.132 Uiso calc R 1
H H26C 0.6012 0.8155 0.8789 0.132 Uiso calc R 1
O O27 0.1828(3) 0.8649(4) 0.89813(17) 0.0668(7) Uani d . 1
C C28 -0.0622(5) 0.8447(7) 1.0651(3) 0.0907(16) Uani d . 1
H H28A -0.0418 0.8231 1.1309 0.136 Uiso calc R 1
H H28B -0.1367 0.7868 1.0401 0.136 Uiso calc R 1
H H28C -0.0821 0.9485 1.0571 0.136 Uiso calc R 1
O O29 0.2216(3) 0.5599(3) 0.66110(19) 0.0610(7) Uani d . 1
C C30 0.2802(3) 0.2202(4) 0.7473(2) 0.0437(7) Uani d . 1
H H30A 0.1910 0.1864 0.7380 0.066 Uiso calc R 1
H H30B 0.2822 0.3229 0.7659 0.066 Uiso calc R 1
H H30C 0.3284 0.1618 0.7956 0.066 Uiso calc R 1
O O31 0.1813(2) -0.0075(3) 0.6160(2) 0.0624(7) Uani d . 1
C C32 0.9084(3) 0.0833(6) 0.6520(3) 0.0743(12) Uani d . 1
H H32A 0.9217 -0.0214 0.6621 0.111 Uiso calc R 1
H H32B 0.9582 0.1377 0.7016 0.111 Uiso calc R 1
H H32C 0.9368 0.1108 0.5926 0.111 Uiso calc R 1
C C1' 0.2847(3) 0.2206(4) 0.4835(2) 0.0504(8) Uani d . 1
H H1'A 0.1957 0.2083 0.4537 0.061 Uiso calc R 1
H H1'B 0.3359 0.2704 0.4397 0.061 Uiso calc R 1
C C2' 0.2946(4) -0.0883(4) 0.6567(3) 0.0586(9) Uani d . 1
H H2'A 0.3185 -0.1781 0.6250 0.070 Uiso calc R 1
H H2'B 0.3121 -0.0906 0.7248 0.070 Uiso calc R 1

loop_
_atom_site_aniso_label
_atom_site_aniso_U_11
_atom_site_aniso_U_22
_atom_site_aniso_U_33
_atom_site_aniso_U_12
_atom_site_aniso_U_13
_atom_site_aniso_U_23
C1 0.0381(15) 0.0391(15) 0.0392(14) -0.0056(12) 0.0091(12) -0.0044(12)
O2 0.0493(12) 0.0388(11) 0.0389(11) -0.0044(9) 0.0111(9) -0.0051(9)
C3 0.059(2) 0.0400(17) 0.0468(17) -0.0055(16) 0.0098(14) -0.0033(14)
C4 0.063(2) 0.0423(18) 0.0467(17) -0.0073(15) 0.0149(15) -0.0019(14)
C5 0.069(2) 0.0438(18) 0.0380(15) 0.0022(16) 0.0067(15) -0.0003(14)
C6 0.085(3) 0.050(2) 0.0377(16) 0.0062(18) 0.0119(16) -0.0040(14)
C7 0.081(3) 0.049(2) 0.0531(19) 0.0025(19) 0.0179(18) -0.0097(17)
O8 0.087(2) 0.0735(19) 0.0569(14) 0.0052(16) 0.0204(14) -0.0208(14)
C9 0.086(3) 0.054(2) 0.058(2) 0.006(2) 0.025(2) -0.0090(18)
C10 0.077(3) 0.051(2) 0.060(2) 0.0157(19) 0.0180(19) -0.0035(18)
C11 0.065(2) 0.061(2) 0.059(2) 0.0185(19) 0.0129(18) -0.0032(18)
C12 0.057(2) 0.057(2) 0.0486(18) 0.0120(17) 0.0098(15) 0.0035(15)
C13 0.0445(18) 0.070(2) 0.0542(19) 0.0191(17) 0.0031(15) -0.0016(18)
C14 0.0450(18) 0.056(2) 0.0578(19) 0.0118(16) -0.0030(15) -0.0070(17)
C15 0.0484(18) 0.0376(16) 0.0489(17) 0.0076(14) 0.0074(14) -0.0005(14)
O16 0.0343(11) 0.0468(13) 0.0600(13) 0.0067(9) 0.0024(9) -0.0108(11)
C17 0.0328(14) 0.0404(16) 0.0443(15) 0.0054(12) 0.0054(12) -0.0030(12)
C17A 0.0301(14) 0.0363(16) 0.0411(14) -0.0011(11) 0.0105(11) -0.0040(12)
C18 0.0296(14) 0.0370(16) 0.0575(17) -0.0040(12) 0.0084(12) -0.0109(13)
C19 0.0379(15) 0.0452(17) 0.0458(16) 0.0007(13) 0.0022(12) -0.0164(14)
O20 0.0369(11) 0.0402(12) 0.0475(11) 0.0019(9) 0.0097(8) -0.0121(10)
C20A 0.0335(14) 0.0331(14) 0.0393(14) -0.0013(11) 0.0099(11) -0.0043(11)
C21 0.0379(16) 0.0455(18) 0.0536(18) -0.0036(13) 0.0203(14) -0.0064(14)
C22 0.0326(15) 0.0478(19) 0.070(2) -0.0011(14) 0.0100(15) -0.0031(16)
C23 0.0418(17) 0.065(2) 0.060(2) 0.0035(16) -0.0034(15) 0.0081(18)
C24 0.0410(16) 0.0460(18) 0.0418(15) -0.0005(13) 0.0080(12) 0.0057(13)
C24A 0.0326(13) 0.0334(15) 0.0344(13) -0.0013(11) 0.0085(11) -0.0009(11)
O25 0.112(2) 0.0499(16) 0.090(2) -0.0335(16) 0.0539(19) -0.0207(14)
C26 0.117(4) 0.074(3) 0.078(3) -0.032(3) 0.032(3) -0.033(2)
O27 0.0792(18) 0.0735(18) 0.0496(13) -0.0002(15) 0.0160(12) 0.0037(13)
C28 0.098(3) 0.103(4) 0.078(3) 0.009(3) 0.037(3) -0.019(3)
O29 0.0579(15) 0.0452(14) 0.0838(17) -0.0043(12) 0.0257(13) -0.0147(13)
C30 0.0364(15) 0.0485(18) 0.0487(17) -0.0028(13) 0.0164(13) -0.0059(14)
O31 0.0411(13) 0.0580(15) 0.0908(18) -0.0157(12) 0.0191(12) -0.0186(14)
C32 0.0348(18) 0.089(3) 0.100(3) 0.010(2) 0.0119(19) 0.005(3)
C1' 0.0440(17) 0.059(2) 0.0469(17) 0.0107(16) 0.0000(13) -0.0079(15)
C2' 0.056(2) 0.043(2) 0.079(3) -0.0100(16) 0.0181(18) -0.0061(18)

loop_
_atom_type_symbol
_atom_type_description
_atom_type_scat_dispersion_real
_atom_type_scat_dispersion_imag
_atom_type_scat_source
C C 0.0033 0.0000 'International Tables Vol C Tables 4.2.6.8 and 6.1.1.4'
H H 0.0000 0.0000 'International Tables Vol C Tables 4.2.6.8 and 6.1.1.4'
O O 0.0106 0.0000 'International Tables Vol C Tables 4.2.6.8 and 6.1.1.4'

loop_
_geom_angle_atom_site_label_1
_geom_angle_atom_site_label_2
_geom_angle_atom_site_label_3
_geom_angle
O2 C1 C24A 110.8(2)
O2 C1 H1A 109.5
C24A C1 H1A 109.5
O2 C1 H1B 109.5
C24A C1 H1B 109.5
H1A C1 H1B 108.1
C3 O2 C1 116.1(2)
O25 C3 O2 123.1(3)
O25 C3 C4 127.0(3)
O2 C3 C4 109.8(3)
C5 C4 C3 127.5(3)
C5 C4 H4 116.2
C3 C4 H4 116.2
C4 C5 C26 123.8(3)
C4 C5 C6 120.3(3)
C26 C5 C6 115.8(3)
C5 C6 C7 115.5(3)
C5 C6 H6A 108.4
C7 C6 H6A 108.4
C5 C6 H6B 108.4
C7 C6 H6B 108.4
H6A C6 H6B 107.5
O8 C7 O27 107.4(3)
O8 C7 C6 111.1(3)
O27 C7 C6 110.8(3)
O8 C7 H7 109.2
O27 C7 H7 109.2
C6 C7 H7 109.2
C7 O8 C9 105.5(3)
O8 C9 C28 110.3(3)
O8 C9 C10 101.6(3)
C28 C9 C10 117.0(4)
O8 C9 H9 109.2
C28 C9 H9 109.2
C10 C9 H9 109.2
O27 C10 C11 111.8(3)
O27 C10 C9 102.7(3)
C11 C10 C9 115.5(4)
O27 C10 H10 108.9
C11 C10 H10 108.9
C9 C10 H10 108.9
C12 C11 C10 125.0(4)
C12 C11 H11 117.5
C10 C11 H11 117.5
C11 C12 C13 122.8(4)
C11 C12 H12 118.6
C13 C12 H12 118.6
C14 C13 C12 127.5(3)
C14 C13 H13 116.2
C12 C13 H13 116.2
C13 C14 C15 124.1(3)
C13 C14 H14 117.9
C15 C14 H14 117.9
O29 C15 O16 123.8(3)
O29 C15 C14 126.4(3)
O16 C15 C14 109.8(3)
C15 O16 C17 116.5(2)
O16 C17 C1' 108.0(2)
O16 C17 C17A 110.4(2)
C1' C17 C17A 105.5(3)
O16 C17 H17 110.9
C1' C17 H17 110.9
C17A C17 H17 110.9
C18 C17A C30 110.9(2)
C18 C17A C17 100.6(2)
C30 C17A C17 114.6(2)
C18 C17A C24A 106.7(2)
C30 C17A C24A 115.3(2)
C17 C17A C24A 107.4(2)
O31 C18 C2' 59.9(2)
O31 C18 C19 115.2(3)
C2' C18 C19 125.3(3)
O31 C18 C17A 118.2(2)
C2' C18 C17A 127.4(3)
C19 C18 C17A 103.6(3)
O20 C19 C18 107.8(2)
O20 C19 C1' 114.0(3)
C18 C19 C1' 102.3(3)
O20 C19 H19 110.8
C18 C19 H19 110.8
C1' C19 H19 110.8
C19 O20 C20A 113.1(2)
O20 C20A C21 104.8(2)
O20 C20A C24A 113.6(2)
C21 C20A C24A 113.0(2)
O20 C20A H20A 108.4
C21 C20A H20A 108.4
C24A C20A H20A 108.4
C22 C21 C20A 125.2(3)
C22 C21 H21 117.4
C20A C21 H21 117.4
C21 C22 C23 121.9(3)
C21 C22 C32 122.0(3)
C23 C22 C32 116.1(3)
C22 C23 C24 113.8(3)
C22 C23 H23A 108.8
C24 C23 H23A 108.8
C22 C23 H23B 108.8
C24 C23 H23B 108.8
H23A C23 H23B 107.7
C23 C24 C24A 112.6(3)
C23 C24 H24A 109.1
C24A C24 H24A 109.1
C23 C24 H24B 109.1
C24A C24 H24B 109.1
H24A C24 H24B 107.8
C1 C24A C24 111.1(2)
C1 C24A C20A 104.0(2)
C24 C24A C20A 108.6(2)
C1 C24A C17A 113.0(2)
C24 C24A C17A 110.4(2)
C20A C24A C17A 109.6(2)
C5 C26 H26A 109.5
C5 C26 H26B 109.5
H26A C26 H26B 109.5
C5 C26 H26C 109.5
H26A C26 H26C 109.5
H26B C26 H26C 109.5
C7 O27 C10 108.2(3)
C9 C28 H28A 109.5
C9 C28 H28B 109.5
H28A C28 H28B 109.5
C9 C28 H28C 109.5
H28A C28 H28C 109.5
H28B C28 H28C 109.5
C17A C30 H30A 109.5
C17A C30 H30B 109.5
H30A C30 H30B 109.5
C17A C30 H30C 109.5
H30A C30 H30C 109.5
H30B C30 H30C 109.5
C18 O31 C2' 60.8(2)
C22 C32 H32A 109.5
C22 C32 H32B 109.5
H32A C32 H32B 109.5
C22 C32 H32C 109.5
H32A C32 H32C 109.5
H32B C32 H32C 109.5
C19 C1' C17 106.0(3)
C19 C1' H1'A 110.5
C17 C1' H1'A 110.5
C19 C1' H1'B 110.5
C17 C1' H1'B 110.5
H1'A C1' H1'B 108.7
O31 C2' C18 59.3(2)
O31 C2' H2'A 117.8
C18 C2' H2'A 117.8
O31 C2' H2'B 117.8
C18 C2' H2'B 117.8
H2'A C2' H2'B 115.0

loop_
_geom_bond_atom_site_label_1
_geom_bond_atom_site_label_2
_geom_bond_distance
C1 O2 1.436(3)
C1 C24A 1.538(4)
C1 H1A 0.9700
C1 H1B 0.9700
O2 C3 1.337(4)
C3 O25 1.201(4)
C3 C4 1.470(5)
C4 C5 1.324(5)
C4 H4 0.9300
C5 C26 1.489(6)
C5 C6 1.507(5)
C6 C7 1.517(6)
C6 H6A 0.9700
C6 H6B 0.9700
C7 O8 1.407(5)
C7 O27 1.414(5)
C7 H7 0.9800
O8 C9 1.421(5)
C9 C28 1.506(6)
C9 C10 1.518(5)
C9 H9 0.9800
C10 O27 1.415(5)
C10 C11 1.489(6)
C10 H10 0.9800
C11 C12 1.317(5)
C11 H11 0.9300
C12 C13 1.441(5)
C12 H12 0.9300
C13 C14 1.341(5)
C13 H13 0.9300
C14 C15 1.471(5)
C14 H14 0.9300
C15 O29 1.206(4)
C15 O16 1.338(4)
O16 C17 1.453(3)
C17 C1' 1.533(4)
C17 C17A 1.564(4)
C17 H17 0.9800
C17A C18 1.530(4)
C17A C30 1.532(4)
C17A C24A 1.582(4)
C18 O31 1.428(4)
C18 C2' 1.449(5)
C18 C19 1.489(4)
C19 O20 1.428(4)
C19 C1' 1.520(5)
C19 H19 0.9800
O20 C20A 1.444(3)
C20A C21 1.504(4)
C20A C24A 1.553(4)
C20A H20A 0.9800
C21 C22 1.311(5)
C21 H21 0.9300
C22 C23 1.487(5)
C22 C32 1.511(5)
C23 C24 1.524(5)
C23 H23A 0.9700
C23 H23B 0.9700
C24 C24A 1.542(4)
C24 H24A 0.9700
C24 H24B 0.9700
C26 H26A 0.9599
C26 H26B 0.9599
C26 H26C 0.9599
C28 H28A 0.9599
C28 H28B 0.9599
C28 H28C 0.9599
C30 H30A 0.9599
C30 H30B 0.9599
C30 H30C 0.9599
O31 C2' 1.437(5)
C32 H32A 0.9599
C32 H32B 0.9599
C32 H32C 0.9599
C1' H1'A 0.9700
C1' H1'B 0.9700
C2' H2'A 0.9700
C2' H2'B 0.9700

loop_
_geom_hbond_atom_site_label_D
_geom_hbond_atom_site_label_H
_geom_hbond_atom_site_label_A
_geom_hbond_site_symmetry_A
_geom_hbond_distance_DH
_geom_hbond_distance_HA
_geom_hbond_distance_DA
_geom_hbond_angle_DHA
C30 H30B O2 . 0.96 2.36 2.864(4) 112.3
C30 H30B O29 . 0.96 2.64 3.322(5) 128.5
C12 H12 O29 . 0.93 2.33 2.940(4) 122.5
C26 H26C O25 . 0.96 2.24 2.989(5) 134.0
C1 H1B O20 2_656 0.97 2.52 3.430(4) 156.7
C2' H2'A O29 1_545 0.97 2.63 3.252(5) 122.2

loop_
_geom_torsion_atom_site_label_1
_geom_torsion_atom_site_label_2
_geom_torsion_atom_site_label_3
_geom_torsion_atom_site_label_4
_geom_torsion
_geom_torsion_publ_flag
C24A C1 O2 C3 -169.2(3) ?
C1 O2 C3 O25 -12.7(5) ?
C1 O2 C3 C4 166.3(3) ?
O25 C3 C4 C5 -20.0(7) ?
O2 C3 C4 C5 161.0(3) ?
C3 C4 C5 C26 -1.4(6) ?
C3 C4 C5 C6 -178.8(4) ?
C4 C5 C6 C7 -110.5(4) ?
C26 C5 C6 C7 72.0(5) ?
C5 C6 C7 O8 175.1(3) ?
C5 C6 C7 O27 55.7(5) ?
O27 C7 O8 C9 25.6(4) yes
C6 C7 O8 C9 -95.7(4) ?
C7 O8 C9 C28 -161.9(4) ?
C7 O8 C9 C10 -37.1(4) yes
O8 C9 C10 O27 35.1(4) yes
C28 C9 C10 O27 155.3(4) ?
O8 C9 C10 C11 157.1(3) ?
C28 C9 C10 C11 -82.7(5) ?
O27 C10 C11 C12 3.3(6) ?
C9 C10 C11 C12 -113.6(4) ?
C10 C11 C12 C13 178.2(4) ?
C11 C12 C13 C14 -176.1(4) ?
C12 C13 C14 C15 2.1(6) ?
C13 C14 C15 O29 -17.4(6) ?
C13 C14 C15 O16 161.1(4) ?
O29 C15 O16 C17 4.3(5) ?
C14 C15 O16 C17 -174.2(3) ?
C15 O16 C17 C1' -151.5(3) ?
C15 O16 C17 C17A 93.6(3) ?
O16 C17 C17A C18 91.9(3) ?
C1' C17 C17A C18 -24.5(3) yes
O16 C17 C17A C30 -27.1(3) ?
C1' C17 C17A C30 -143.6(3) ?
O16 C17 C17A C24A -156.7(2) ?
C1' C17 C17A C24A 86.9(3) ?
C30 C17A C18 O31 36.7(4) ?
C17 C17A C18 O31 -85.0(3) ?
C24A C17A C18 O31 163.0(3) ?
C30 C17A C18 C2' -35.5(4) ?
C17 C17A C18 C2' -157.2(3) ?
C24A C17A C18 C2' 90.8(4) ?
C30 C17A C18 C19 165.4(2) ?
C17 C17A C18 C19 43.8(3) yes
C24A C17A C18 C19 -68.2(3) yes
O31 C18 C19 O20 -155.1(3) ?
C2' C18 C19 O20 -85.3(4) ?
C17A C18 C19 O20 74.3(3) yes
O31 C18 C19 C1' 84.4(3) ?
C2' C18 C19 C1' 154.2(3) ?
C17A C18 C19 C1' -46.2(3) yes
C18 C19 O20 C20A -65.4(3) yes
C1' C19 O20 C20A 47.4(3) ?
C19 O20 C20A C21 173.5(2) ?
C19 O20 C20A C24A 49.6(3) yes
O20 C20A C21 C22 -108.2(3) ?
C24A C20A C21 C22 16.0(4) yes
C20A C21 C22 C23 -1.3(5) yes
C20A C21 C22 C32 178.1(4) ?
C21 C22 C23 C24 15.1(5) yes
C32 C22 C23 C24 -164.3(4) ?
C22 C23 C24 C24A -43.9(4) yes
O2 C1 C24A C24 -69.2(3) ?
O2 C1 C24A C20A 174.1(2) ?
O2 C1 C24A C17A 55.4(3) ?
C23 C24 C24A C1 -56.7(3) ?
C23 C24 C24A C20A 57.1(3) yes
C23 C24 C24A C17A 177.2(3) ?
O20 C20A C24A C1 -164.7(2) ?
C21 C20A C24A C1 76.1(3) ?
O20 C20A C24A C24 77.0(3) ?
C21 C20A C24A C24 -42.3(3) yes
O20 C20A C24A C17A -43.6(3) yes
C21 C20A C24A C17A -162.9(2) ?
C18 C17A C24A C1 169.1(2) ?
C30 C17A C24A C1 -67.3(3) ?
C17 C17A C24A C1 61.9(3) ?
C18 C17A C24A C24 -65.9(3) ?
C30 C17A C24A C24 57.7(3) ?
C17 C17A C24A C24 -173.1(2) ?
C18 C17A C24A C20A 53.6(3) yes
C30 C17A C24A C20A 177.3(2) ?
C17 C17A C24A C20A -53.6(3) ?
O8 C7 O27 C10 -2.0(4) yes
C6 C7 O27 C10 119.5(4) ?
C11 C10 O27 C7 -144.9(3) ?
C9 C10 O27 C7 -20.5(4) yes
C19 C18 O31 C2' 117.8(3) ?
C17A C18 O31 C2' -119.1(3) ?
O20 C19 C1' C17 -86.6(3) ?
C18 C19 C1' C17 29.5(3) yes
O16 C17 C1' C19 -120.6(3) ?
C17A C17 C1' C19 -2.5(3) yes
C19 C18 C2' O31 -101.1(3) ?
C17A C18 C2' O31 104.2(3) ?

loop_
_cod_related_entry_id
_cod_related_entry_database
_cod_related_entry_code
1 ChemSpider 24737825
